data_2235062
loop_
_publ_author_name
'Hailu, Shimelis T.'
'Butcher, Ray J.'
'Hudrlik, Paul F.'
'Hudrlik, Anne M.'

_publ_section_title
;
 A bis-calixarene from olefin metathesis
;
_journal_coeditor_code HG5194
_journal_issue 6
_journal_name_full 'Acta Crystallographica Section E'
_journal_page_first o1833
_journal_page_last o1834
_journal_paper_doi 10.1107/S1600536812022325
_journal_volume 68
_journal_year 2012
_chemical_formula_iupac 'C74 H68 O8'
_chemical_formula_moiety 'C74 H68 O8'
_chemical_formula_sum 'C74 H68 O8'
_chemical_formula_weight 1085.28
_chemical_name_systematic
;
(15<i>E</i>,40<i>E</i>,60<i>E</i>)-65,74-bis(prop-2-en-1-yloxy)-
13,18,38,43,58,63-hexaoxadodecacyclo[28.26.8.7^20,36^.1^11,45^.1^51,55^.
0^5,57^.0^7,12^.0^19,24^.0^26,64^.0^32,37^.0^44,49^.1^68,72^]tetraheptaconta-
1,3,5(57),7,9,11,15,19(24),20,22,26,28,30(64),32,34,36,40,44(49),45,47,51,53,
55(65),60,68,70,72(74)-heptacosaene
;
_space_group_IT_number 15
_symmetry_cell_setting monoclinic
_symmetry_space_group_name_Hall '-C 2yc'
_symmetry_space_group_name_H-M 'C 1 2/c 1'
_atom_sites_solution_hydrogens geom
_atom_sites_solution_primary direct
_atom_sites_solution_secondary difmap
_audit_creation_method SHELXL-97
_cell_angle_alpha 90.00
_cell_angle_beta 94.992(5)
_cell_angle_gamma 90.00
_cell_formula_units_Z 4
_cell_length_a 29.075(3)
_cell_length_b 12.1376(11)
_cell_length_c 16.9475(7)
_cell_measurement_reflns_used 3491
_cell_measurement_temperature 295(2)
_cell_measurement_theta_max 73.6760
_cell_measurement_theta_min 4.6617
_cell_volume 5958.1(9)
_computing_cell_refinement
;
CrysAlis PRO (Oxford Diffraction, 2007)
;
_computing_data_collection
;
CrysAlis PRO (Oxford Diffraction, 2007)
;
_computing_data_reduction
;
CrysAlis PRO (Oxford Diffraction, 2007)
;
_computing_molecular_graphics 'SHELXTL (Sheldrick, 2008)'
_computing_publication_material 'SHELXTL (Sheldrick, 2008)'
_computing_structure_refinement 'SHELXL97 (Sheldrick, 2008)'
_computing_structure_solution 'SHELXS97 (Sheldrick, 2008)'
_diffrn_ambient_temperature 295(2)
_diffrn_detector_area_resol_mean 10.5081
_diffrn_measured_fraction_theta_full 0.972
_diffrn_measured_fraction_theta_max 0.939
_diffrn_measurement_device_type 'Oxford Diffraction Xcalibur Ruby Gemini'
_diffrn_measurement_method '\w scans'
_diffrn_radiation_monochromator graphite
_diffrn_radiation_source 'Enhance (Cu) X-ray Source'
_diffrn_radiation_type CuK\a
_diffrn_radiation_wavelength 1.54184
_diffrn_reflns_av_R_equivalents 0.0360
_diffrn_reflns_av_sigmaI/netI 0.0405
_diffrn_reflns_limit_h_max 36
_diffrn_reflns_limit_h_min -28
_diffrn_reflns_limit_k_max 14
_diffrn_reflns_limit_k_min -13
_diffrn_reflns_limit_l_max 16
_diffrn_reflns_limit_l_min -21
_diffrn_reflns_number 10606
_diffrn_reflns_theta_full 67.50
_diffrn_reflns_theta_max 73.84
_diffrn_reflns_theta_min 4.67
_exptl_absorpt_coefficient_mu 0.613
_exptl_absorpt_correction_T_max 1.00000
_exptl_absorpt_correction_T_min 0.83559
_exptl_absorpt_correction_type multi-scan
_exptl_absorpt_process_details
;
(CrysAlis PRO; Oxford Diffraction, 2007)
;
_exptl_crystal_colour colorless
_exptl_crystal_density_diffrn 1.210
_exptl_crystal_density_method 'not measured'
_exptl_crystal_description 'triangular plate'
_exptl_crystal_F_000 2304
_exptl_crystal_size_max 0.52
_exptl_crystal_size_mid 0.37
_exptl_crystal_size_min 0.12
_refine_diff_density_max 0.298
_refine_diff_density_min -0.261
_refine_ls_extinction_coef 0.00041(8)
_refine_ls_extinction_expression Fc^*^=kFc[1+0.001xFc^2^\l^3^/sin(2\q)]^-1/4^
_refine_ls_extinction_method 'SHELXL97 (Sheldrick, 2008)'
_refine_ls_goodness_of_fit_ref 1.152
_refine_ls_hydrogen_treatment constr
_refine_ls_matrix_type full
_refine_ls_number_parameters 366
_refine_ls_number_reflns 5644
_refine_ls_number_restraints 0
_refine_ls_restrained_S_all 1.152
_refine_ls_R_factor_all 0.1108
_refine_ls_R_factor_gt 0.0722
_refine_ls_shift/su_max 0.000
_refine_ls_shift/su_mean 0.000
_refine_ls_structure_factor_coef Fsqd
_refine_ls_weighting_details 'calc w=1/[\s^2^(Fo^2^)+(0.1069P)^2^+5.7734P] where P=(Fo^2^+2Fc^2^)/3'
_refine_ls_weighting_scheme calc
_refine_ls_wR_factor_gt 0.2081
_refine_ls_wR_factor_ref 0.2610
_reflns_number_gt 3637
_reflns_number_total 5644
_reflns_threshold_expression I>2sigma(I)
_cod_data_source_file hg5194.cif
_cod_data_source_block I
_cod_original_cell_volume 5958.1(8)
_cod_original_sg_symbol_H-M 'C 2/c'
_cod_database_code 2235062
_cod_database_fobs_code 2235062

loop_
_symmetry_equiv_pos_as_xyz
'x, y, z'
'-x, y, -z+1/2'
'x+1/2, y+1/2, z'
'-x+1/2, y+1/2, -z+1/2'
'-x, -y, -z'
'x, -y, z-1/2'
'-x+1/2, -y+1/2, -z'
'x+1/2, -y+1/2, z-1/2'

loop_
_atom_site_type_symbol
_atom_site_label
_atom_site_fract_x
_atom_site_fract_y
_atom_site_fract_z
_atom_site_U_iso_or_equiv
_atom_site_adp_type
_atom_site_calc_flag
_atom_site_refinement_flags
_atom_site_occupancy
_atom_site_symmetry_multiplicity
_atom_site_disorder_assembly
_atom_site_disorder_group
O O1 0.59359(7) 0.4051(2) 0.41115(13) 0.0690(7) Uani d . 1 1 . .
O O2 0.58527(7) 0.3355(2) 0.22594(12) 0.0681(7) Uani d . 1 1 . .
O O3 0.58626(8) 0.1341(2) 0.35098(12) 0.0694(7) Uani d . 1 1 A .
O O4 0.57024(7) 0.1938(2) 0.53045(13) 0.0717(7) Uani d . 1 1 . .
C C1A 0.63263(11) 0.4660(3) 0.43636(19) 0.0649(9) Uani d . 1 1 . .
C C2A 0.64766(11) 0.4639(3) 0.51682(19) 0.0665(9) Uani d . 1 1 . .
C C3A 0.68448(12) 0.5314(4) 0.5429(2) 0.0787(11) Uani d . 1 1 . .
H H3AA 0.6943 0.5338 0.5965 0.094 Uiso calc R 1 1 . .
C C4A 0.70666(13) 0.5947(4) 0.4906(3) 0.0814(11) Uani d . 1 1 . .
H H4AA 0.7306 0.6415 0.5091 0.098 Uiso calc R 1 1 . .
C C5A 0.69337(13) 0.5888(4) 0.4107(2) 0.0807(11) Uani d . 1 1 . .
H H5AA 0.7095 0.6289 0.3754 0.097 Uiso calc R 1 1 . .
C C6A 0.65613(12) 0.5235(3) 0.3821(2) 0.0723(10) Uani d . 1 1 . .
C C7A 0.64367(14) 0.5090(4) 0.2938(2) 0.0811(11) Uani d . 1 1 . .
H H7AA 0.6104 0.5117 0.2826 0.097 Uiso calc R 1 1 . .
H H7AB 0.6569 0.5686 0.2651 0.097 Uiso calc R 1 1 . .
C C8A 0.55283(13) 0.4721(4) 0.4108(3) 0.0912(13) Uani d . 1 1 . .
H H8AA 0.5517 0.5225 0.3663 0.109 Uiso calc R 1 1 . .
H H8AB 0.5541 0.5153 0.4590 0.109 Uiso calc R 1 1 . .
C C9A 0.51112(12) 0.4038(4) 0.4050(2) 0.0797(11) Uani d . 1 1 . .
H H9AA 0.5108 0.3431 0.4384 0.096 Uiso calc R 1 1 . .
C C1B 0.63259(10) 0.3144(4) 0.23692(16) 0.0660(10) Uani d . 1 1 . .
C C2B 0.66176(12) 0.3996(4) 0.26629(18) 0.0727(10) Uani d . 1 1 . .
C C3B 0.70895(13) 0.3795(5) 0.2737(2) 0.0897(13) Uani d . 1 1 . .
H H3BA 0.7291 0.4353 0.2919 0.108 Uiso calc R 1 1 . .
C C4B 0.72650(13) 0.2785(5) 0.2546(3) 0.1056(17) Uani d . 1 1 . .
H H4BA 0.7583 0.2673 0.2582 0.127 Uiso calc R 1 1 . .
C C5B 0.69700(13) 0.1945(5) 0.2302(2) 0.0901(13) Uani d . 1 1 . .
H H5BA 0.7091 0.1257 0.2196 0.108 Uiso calc R 1 1 . .
C C6B 0.64943(11) 0.2099(4) 0.22110(17) 0.0712(10) Uani d . 1 1 . .
C C7B 0.61803(12) 0.1137(3) 0.19976(18) 0.0715(10) Uani d . 1 1 . .
H H7BA 0.6245 0.0852 0.1484 0.086 Uiso calc R 1 1 . .
H H7BB 0.5862 0.1385 0.1959 0.086 Uiso calc R 1 1 . .
C C8B 0.56962(12) 0.3605(4) 0.1452(2) 0.0771(11) Uani d . 1 1 . .
H H8BA 0.5651 0.2928 0.1150 0.092 Uiso calc R 1 1 . .
H H8BB 0.5926 0.4045 0.1214 0.092 Uiso calc R 1 1 . .
C C9B 0.52596(12) 0.4215(4) 0.1436(2) 0.0812(11) Uani d . 1 1 . .
H H9BA 0.5244 0.4779 0.1804 0.097 Uiso calc R 1 1 . .
C C1C 0.60871(11) 0.0377(3) 0.33555(18) 0.0663(9) Uani d . 1 1 . .
C C2C 0.62429(12) 0.0228(4) 0.26061(19) 0.0711(10) Uani d . 1 1 . .
C C3C 0.64677(15) -0.0752(4) 0.2457(2) 0.0891(13) Uani d . 1 1 . .
H H3CA 0.6572 -0.0875 0.1961 0.107 Uiso calc R 1 1 . .
C C4C 0.65359(17) -0.1532(5) 0.3031(3) 0.1015(15) Uani d . 1 1 . .
H H4CA 0.6678 -0.2191 0.2915 0.122 Uiso calc R 1 1 . .
C C5C 0.63993(16) -0.1371(4) 0.3784(3) 0.0922(13) Uani d . 1 1 . .
H H5CA 0.6457 -0.1908 0.4172 0.111 Uiso calc R 1 1 . .
C C6C 0.61758(12) -0.0402(3) 0.3957(2) 0.0720(10) Uani d . 1 1 . .
C C7C 0.60590(13) -0.0143(4) 0.47897(19) 0.0747(10) Uani d . 1 1 . .
H H7CA 0.5737 0.0068 0.4780 0.090 Uiso calc R 1 1 . .
H H7CB 0.6105 -0.0795 0.5118 0.090 Uiso calc R 1 1 . .
C C8C 0.53692(13) 0.1233(4) 0.3494(2) 0.0798(11) Uani d . 1 1 . .
H H8CA 0.5299 0.0553 0.3759 0.096 Uiso d R 1 1 A .
H H8CB 0.5252 0.1836 0.3795 0.096 Uiso d R 1 1 . .
C C9CA 0.5171(3) 0.0887(9) 0.2713(5) 0.074(2) Uani d P 0.467(9) 1 A 1
H H9CA 0.5243 0.0164 0.2529 0.089 Uiso d PR 0.467(9) 1 A 1
C C9CB 0.50963(7) 0.1508(2) 0.27494(10) 0.074(2) Uani d P 0.53 1 A 2
H H9CB 0.5119 0.2256 0.2574 0.089 Uiso d PR 0.533(9) 1 A 2
C C1D 0.61777(7) 0.1797(2) 0.53531(10) 0.0647(9) Uani d R 1 1 . .
C C2D 0.63587(7) 0.0782(2) 0.51416(10) 0.0679(9) Uani d R 1 1 . .
C C3D 0.68347(7) 0.0648(2) 0.52266(10) 0.0782(11) Uani d R 1 1 . .
H H3DA 0.6962 -0.0024 0.5096 0.094 Uiso calc R 1 1 . .
C C4D 0.71216(12) 0.1491(4) 0.5500(2) 0.0835(12) Uani d . 1 1 . .
H H4DA 0.7439 0.1379 0.5573 0.100 Uiso calc R 1 1 . .
C C5D 0.69375(12) 0.2501(4) 0.5666(2) 0.0763(11) Uani d . 1 1 . .
H H5DA 0.7133 0.3077 0.5834 0.092 Uiso calc R 1 1 . .
C C6D 0.64619(11) 0.2673(3) 0.55867(16) 0.0643(9) Uani d . 1 1 . .
C C7D 0.62721(12) 0.3825(3) 0.57134(19) 0.0730(10) Uani d . 1 1 . .
H H7DA 0.5939 0.3819 0.5610 0.088 Uiso calc R 1 1 . .
H H7DB 0.6347 0.4047 0.6259 0.088 Uiso calc R 1 1 . .
C C8D 0.55093(15) 0.1671(6) 0.6025(3) 0.1125(18) Uani d . 1 1 . .
H H8DA 0.5545 0.0888 0.6128 0.135 Uiso calc R 1 1 . .
H H8DB 0.5675 0.2065 0.6460 0.135 Uiso calc R 1 1 . .
C C9D 0.5037(3) 0.1951(8) 0.5987(6) 0.182(4) Uani d . 1 1 . .
H H9DA 0.4884 0.1743 0.5506 0.219 Uiso calc R 1 1 . .
C C10D 0.4787(4) 0.2373(8) 0.6397(10) 0.288(8) Uani d . 1 1 . .
H H10D 0.4898 0.2620 0.6897 0.345 Uiso calc R 1 1 . .
H H10E 0.4477 0.2462 0.6223 0.345 Uiso calc R 1 1 . .

loop_
_atom_site_aniso_label
_atom_site_aniso_U_11
_atom_site_aniso_U_22
_atom_site_aniso_U_33
_atom_site_aniso_U_12
_atom_site_aniso_U_13
_atom_site_aniso_U_23
O1 0.0565(12) 0.0839(18) 0.0637(12) 0.0043(11) -0.0118(9) -0.0064(11)
O2 0.0485(11) 0.1003(19) 0.0542(11) 0.0027(11) -0.0044(8) 0.0065(11)
O3 0.0688(13) 0.0835(17) 0.0540(11) 0.0196(12) -0.0049(9) -0.0080(11)
O4 0.0535(12) 0.100(2) 0.0609(12) 0.0085(12) 0.0013(9) 0.0023(12)
C1A 0.0536(16) 0.075(2) 0.0636(17) 0.0054(16) -0.0106(13) -0.0083(16)
C2A 0.0591(17) 0.078(2) 0.0608(17) 0.0092(17) -0.0048(13) -0.0108(16)
C3A 0.067(2) 0.098(3) 0.068(2) 0.007(2) -0.0155(16) -0.018(2)
C4A 0.066(2) 0.080(3) 0.095(3) -0.0015(19) -0.0138(19) -0.014(2)
C5A 0.072(2) 0.078(3) 0.089(2) -0.008(2) -0.0087(18) 0.004(2)
C6A 0.067(2) 0.078(3) 0.069(2) 0.0019(18) -0.0106(15) 0.0029(18)
C7A 0.085(2) 0.088(3) 0.067(2) -0.005(2) -0.0115(17) 0.018(2)
C8A 0.061(2) 0.099(3) 0.108(3) 0.011(2) -0.023(2) -0.015(2)
C9A 0.0617(19) 0.096(3) 0.078(2) 0.0033(19) -0.0125(16) -0.018(2)
C1B 0.0465(15) 0.107(3) 0.0432(14) -0.0035(17) -0.0012(11) 0.0074(16)
C2B 0.0606(18) 0.107(3) 0.0492(15) -0.0090(19) -0.0032(13) 0.0087(17)
C3B 0.059(2) 0.135(4) 0.074(2) -0.019(2) -0.0025(16) -0.007(2)
C4B 0.0482(19) 0.169(5) 0.098(3) 0.003(3) 0.0008(18) -0.024(3)
C5B 0.0579(19) 0.132(4) 0.079(2) 0.015(2) 0.0018(16) -0.020(2)
C6B 0.0536(16) 0.113(3) 0.0467(15) 0.0053(19) 0.0024(12) -0.0061(17)
C7B 0.071(2) 0.095(3) 0.0465(15) 0.0061(19) -0.0041(13) -0.0080(16)
C8B 0.0589(18) 0.108(3) 0.0619(18) 0.001(2) -0.0093(14) 0.0184(19)
C9B 0.062(2) 0.095(3) 0.082(2) -0.001(2) -0.0150(16) 0.012(2)
C1C 0.0586(17) 0.085(3) 0.0536(16) 0.0139(17) -0.0049(13) -0.0087(16)
C2C 0.0690(19) 0.089(3) 0.0535(16) 0.0106(19) -0.0028(14) -0.0113(17)
C3C 0.092(3) 0.108(4) 0.067(2) 0.027(3) 0.0057(18) -0.022(2)
C4C 0.108(3) 0.102(4) 0.095(3) 0.039(3) 0.010(2) -0.012(3)
C5C 0.096(3) 0.094(3) 0.085(3) 0.029(3) 0.000(2) -0.001(2)
C6C 0.070(2) 0.085(3) 0.0594(17) 0.0151(19) -0.0034(14) -0.0037(17)
C7C 0.077(2) 0.087(3) 0.0585(18) 0.007(2) 0.0002(15) 0.0088(17)
C8C 0.071(2) 0.105(3) 0.0619(18) 0.029(2) -0.0044(15) -0.0087(19)
C9CA 0.054(3) 0.102(6) 0.064(2) 0.018(4) -0.0017(17) 0.007(4)
C9CB 0.054(3) 0.102(6) 0.064(2) 0.018(4) -0.0017(17) 0.007(4)
C1D 0.0522(16) 0.101(3) 0.0400(13) 0.0071(17) -0.0002(11) 0.0025(15)
C2D 0.0634(18) 0.098(3) 0.0417(14) 0.0096(19) 0.0020(12) 0.0098(16)
C3D 0.067(2) 0.105(3) 0.0628(18) 0.018(2) 0.0035(15) 0.004(2)
C4D 0.0539(18) 0.121(4) 0.075(2) 0.015(2) 0.0009(15) 0.013(2)
C5D 0.0571(18) 0.108(3) 0.0625(18) 0.004(2) -0.0027(14) 0.0051(19)
C6D 0.0594(17) 0.091(3) 0.0418(13) 0.0064(17) 0.0001(12) 0.0029(15)
C7D 0.0664(19) 0.100(3) 0.0519(16) 0.0044(19) -0.0002(14) -0.0155(17)
C8D 0.077(3) 0.166(5) 0.099(3) 0.022(3) 0.031(2) 0.036(3)
C9D 0.116(5) 0.224(10) 0.218(8) 0.028(6) 0.078(5) 0.044(7)
C10D 0.197(10) 0.154(9) 0.54(2) 0.044(8) 0.182(13) 0.068(12)

loop_
_atom_type_symbol
_atom_type_description
_atom_type_scat_dispersion_real
_atom_type_scat_dispersion_imag
_atom_type_scat_source
C C 0.0181 0.0091 'International Tables Vol C Tables 4.2.6.8 and 6.1.1.4'
H H 0.0000 0.0000 'International Tables Vol C Tables 4.2.6.8 and 6.1.1.4'
O O 0.0492 0.0322 'International Tables Vol C Tables 4.2.6.8 and 6.1.1.4'

loop_
_geom_angle_atom_site_label_1
_geom_angle_atom_site_label_2
_geom_angle_atom_site_label_3
_geom_angle_site_symmetry_1
_geom_angle
C1A O1 C8A . 110.6(3)
C1B O2 C8B . 113.1(2)
C1C O3 C8C . 114.1(3)
C1D O4 C8D . 112.7(2)
C6A C1A O1 . 120.1(3)
C6A C1A C2A . 122.0(3)
O1 C1A C2A . 117.9(3)
C3A C2A C1A . 117.8(4)
C3A C2A C7D . 121.7(3)
C1A C2A C7D . 120.3(3)
C4A C3A C2A . 121.1(3)
C4A C3A H3AA . 119.4
C2A C3A H3AA . 119.4
C3A C4A C5A . 119.8(4)
C3A C4A C4C . 67.5(2)
C5A C4A C4C . 66.8(3)
C3A C4A H4AA . 120.1
C5A C4A H4AA . 120.1
C4C C4A H4AA . 140.7
C4A C5A C6A . 121.0(4)
C4A C5A H5AA . 119.5
C6A C5A H5AA . 119.5
C1A C6A C5A . 118.0(3)
C1A C6A C7A . 120.6(3)
C5A C6A C7A . 121.3(4)
C2B C7A C6A . 110.1(3)
C2B C7A H7AA . 109.6
C6A C7A H7AA . 109.6
C2B C7A H7AB . 109.6
C6A C7A H7AB . 109.6
H7AA C7A H7AB . 108.1
O1 C8A C9A . 111.0(4)
O1 C8A H8AA . 109.4
C9A C8A H8AA . 109.4
O1 C8A H8AB . 109.4
C9A C8A H8AB . 109.4
H8AA C8A H8AB . 108.0
C9B C9A C8A 2_655 125.3(5)
C9B C9A H9AA 2_655 117.3
C8A C9A H9AA . 117.3
C6B C1B O2 . 120.0(3)
C6B C1B C2B . 121.9(3)
O2 C1B C2B . 118.1(4)
C3B C2B C1B . 117.7(4)
C3B C2B C7A . 119.5(4)
C1B C2B C7A . 122.7(3)
C4B C3B C2B . 121.2(4)
C4B C3B H3BA . 119.4
C2B C3B H3BA . 119.4
C5B C4B C3B . 119.8(4)
C5B C4B C4D . 88.0(3)
C3B C4B C4D . 88.9(3)
C5B C4B H4BA . 120.1
C3B C4B H4BA . 120.1
C4D C4B H4BA . 93.1
C4B C5B C6B . 121.5(5)
C4B C5B H5BA . 119.2
C6B C5B H5BA . 119.2
C5B C6B C1B . 117.6(4)
C5B C6B C7B . 119.9(4)
C1B C6B C7B . 122.4(3)
C6B C7B C2C . 111.6(3)
C6B C7B H7BA . 109.3
C2C C7B H7BA . 109.3
C6B C7B H7BB . 109.3
C2C C7B H7BB . 109.3
H7BA C7B H7BB . 108.0
O2 C8B C9B . 109.0(3)
O2 C8B H8BA . 109.9
C9B C8B H8BA . 109.9
O2 C8B H8BB . 109.9
C9B C8B H8BB . 109.9
H8BA C8B H8BB . 108.3
C9A C9B C8B 2_655 126.1(4)
C9A C9B H9BA 2_655 116.9
C8B C9B H9BA . 116.9
O3 C1C C2C . 118.7(3)
O3 C1C C6C . 119.8(3)
C2C C1C C6C . 121.4(3)
C3C C2C C1C . 118.1(4)
C3C C2C C7B . 122.1(3)
C1C C2C C7B . 119.8(3)
C4C C3C C2C . 120.5(4)
C4C C3C H3CA . 119.8
C2C C3C H3CA . 119.8
C3C C4C C5C . 121.8(4)
C3C C4C C4A . 65.9(3)
C5C C4C C4A . 67.4(3)
C3C C4C H4CA . 119.1
C5C C4C H4CA . 119.1
C4A C4C H4CA . 144.5
C4C C5C C6C . 119.4(4)
C4C C5C H5CA . 120.3
C6C C5C H5CA . 120.3
C5C C6C C1C . 118.7(3)
C5C C6C C7C . 121.3(4)
C1C C6C C7C . 119.8(3)
C2D C7C C6C . 110.7(3)
C2D C7C H7CA . 109.5
C6C C7C H7CA . 109.5
C2D C7C H7CB . 109.5
C6C C7C H7CB . 109.5
H7CA C7C H7CB . 108.1
O3 C8C C9CA . 110.9(4)
O3 C8C C9CB . 117.3(3)
C9CA C8C C9CB . 31.2(4)
O3 C8C H8CA . 108.5
C9CA C8C H8CA . 95.3
C9CB C8C H8CA . 118.1
O3 C8C H8CB . 108.4
C9CA C8C H8CB . 124.4
C9CB C8C H8CB . 95.3
H8CA C8C H8CB . 107.5
C8C C9CA H9CA . 118.5
C8C C9CB H9CB . 115.7
C6D C1D O4 . 119.3(2)
C6D C1D C2D . 121.44(16)
O4 C1D C2D . 119.20(15)
C3D C2D C1D . 118.0
C3D C2D C7C . 119.31(17)
C1D C2D C7C . 122.58(17)
C4D C3D C2D . 121.22(19)
C4D C3D H3DA . 119.4
C2D C3D H3DA . 119.4
C3D C4D C5D . 119.7(3)
C3D C4D C4B . 89.82(19)
C5D C4D C4B . 89.6(2)
C3D C4D H4DA . 120.1
C5D C4D H4DA . 120.1
C4B C4D H4DA . 90.6
C4D C5D C6D . 120.9(4)
C4D C5D H5DA . 119.5
C6D C5D H5DA . 119.5
C1D C6D C5D . 118.4(3)
C1D C6D C7D . 122.0(3)
C5D C6D C7D . 119.4(4)
C2A C7D C6D . 110.3(3)
C2A C7D H7DA . 109.6
C6D C7D H7DA . 109.6
C2A C7D H7DB . 109.6
C6D C7D H7DB . 109.6
H7DA C7D H7DB . 108.1
C9D C8D O4 . 111.1(5)
C9D C8D H8DA . 109.4
O4 C8D H8DA . 109.4
C9D C8D H8DB . 109.4
O4 C8D H8DB . 109.4
H8DA C8D H8DB . 108.0
C10D C9D C8D . 137.1(13)
C10D C9D H9DA . 111.4
C8D C9D H9DA . 111.4
C9D C10D H10D . 120.0
C9D C10D H10E . 120.0
H10D C10D H10E . 120.0

loop_
_geom_bond_atom_site_label_1
_geom_bond_atom_site_label_2
_geom_bond_site_symmetry_2
_geom_bond_distance
O1 C1A . 1.391(4)
O1 C8A . 1.437(4)
O2 C1B . 1.396(4)
O2 C8B . 1.437(4)
O3 C1C . 1.376(4)
O3 C8C . 1.439(4)
O4 C1D . 1.388(3)
O4 C8D . 1.426(5)
C1A C6A . 1.381(5)
C1A C2A . 1.395(4)
C2A C3A . 1.390(5)
C2A C7D . 1.509(5)
C3A C4A . 1.375(6)
C3A H3AA . 0.9300
C4A C5A . 1.376(6)
C4A C4C . 9.697(7)
C4A H4AA . 0.9300
C5A C6A . 1.395(5)
C5A H5AA . 0.9300
C6A C7A . 1.519(5)
C7A C2B . 1.516(6)
C7A H7AA . 0.9700
C7A H7AB . 0.9700
C8A C9A . 1.465(6)
C8A H8AA . 0.9700
C8A H8AB . 0.9700
C9A C9B 2_655 1.316(5)
C9A H9AA . 0.9300
C1B C6B . 1.394(5)
C1B C2B . 1.401(5)
C2B C3B . 1.388(5)
C3B C4B . 1.377(7)
C3B H3BA . 0.9300
C4B C5B . 1.373(7)
C4B C4D . 5.299(6)
C4B H4BA . 0.9300
C5B C6B . 1.391(5)
C5B H5BA . 0.9300
C6B C7B . 1.507(5)
C7B C2C . 1.510(5)
C7B H7BA . 0.9700
C7B H7BB . 0.9700
C8B C9B . 1.468(5)
C8B H8BA . 0.9700
C8B H8BB . 0.9700
C9B C9A 2_655 1.316(5)
C9B H9BA . 0.9300
C1C C2C . 1.397(5)
C1C C6C . 1.397(5)
C2C C3C . 1.391(6)
C3C C4C . 1.360(7)
C3C H3CA . 0.9300
C4C C5C . 1.383(6)
C4C H4CA . 0.9300
C5C C6C . 1.388(6)
C5C H5CA . 0.9300
C6C C7C . 1.514(5)
C7C C2D . 1.511(5)
C7C H7CA . 0.9700
C7C H7CB . 0.9700
C8C C9CA . 1.459(9)
C8C C9CB . 1.469(4)
C8C H8CA . 0.9701
C8C H8CB . 0.9699
C9CA H9CA . 0.9600
C9CB H9CB . 0.9600
C1D C6D . 1.383(4)
C1D C2D . 1.3991
C2D C3D . 1.3884
C3D C4D . 1.375(5)
C3D H3DA . 0.9300
C4D C5D . 1.377(6)
C4D H4DA . 0.9300
C5D C6D . 1.393(5)
C5D H5DA . 0.9300
C6D C7D . 1.526(5)
C7D H7DA . 0.9700
C7D H7DB . 0.9700
C8D C9D . 1.411(8)
C8D H8DA . 0.9700
C8D H8DB . 0.9700
C9D C10D . 1.166(12)
C9D H9DA . 0.9300
C10D H10D . 0.9300
C10D H10E . 0.9300

loop_
_geom_torsion_atom_site_label_1
_geom_torsion_atom_site_label_2
_geom_torsion_atom_site_label_3
_geom_torsion_atom_site_label_4
_geom_torsion_site_symmetry_4
_geom_torsion
C8A O1 C1A C6A . -89.4(4)
C8A O1 C1A C2A . 92.6(4)
C6A C1A C2A C3A . 6.9(5)
O1 C1A C2A C3A . -175.1(3)
C6A C1A C2A C7D . -167.4(3)
O1 C1A C2A C7D . 10.6(5)
C1A C2A C3A C4A . -2.7(6)
C7D C2A C3A C4A . 171.5(4)
C2A C3A C4A C5A . -2.2(6)
C2A C3A C4A C4C . -45.5(3)
C3A C4A C5A C6A . 3.2(6)
C4C C4A C5A C6A . 46.8(3)
O1 C1A C6A C5A . 176.1(3)
C2A C1A C6A C5A . -6.0(6)
O1 C1A C6A C7A . -8.1(5)
C2A C1A C6A C7A . 169.8(4)
C4A C5A C6A C1A . 0.8(6)
C4A C5A C6A C7A . -174.9(4)
C1A C6A C7A C2B . -75.1(5)
C5A C6A C7A C2B . 100.5(4)
C1A O1 C8A C9A . -165.0(3)
O1 C8A C9A C9B 2_655 -132.9(4)
C8B O2 C1B C6B . -82.8(4)
C8B O2 C1B C2B . 99.2(4)
C6B C1B C2B C3B . 4.8(5)
O2 C1B C2B C3B . -177.2(3)
C6B C1B C2B C7A . -171.9(3)
O2 C1B C2B C7A . 6.0(4)
C6A C7A C2B C3B . -61.7(5)
C6A C7A C2B C1B . 115.0(4)
C1B C2B C3B C4B . -1.5(6)
C7A C2B C3B C4B . 175.4(4)
C2B C3B C4B C5B . -2.2(7)
C2B C3B C4B C4D . -89.3(4)
C3B C4B C5B C6B . 2.7(7)
C4D C4B C5B C6B . 90.3(4)
C4B C5B C6B C1B . 0.6(6)
C4B C5B C6B C7B . -175.8(4)
O2 C1B C6B C5B . 177.7(3)
C2B C1B C6B C5B . -4.4(5)
O2 C1B C6B C7B . -6.1(4)
C2B C1B C6B C7B . 171.8(3)
C5B C6B C7B C2C . 58.8(4)
C1B C6B C7B C2C . -117.3(3)
C1B O2 C8B C9B . -158.3(3)
O2 C8B C9B C9A 2_655 -135.4(4)
C8C O3 C1C C2C . 102.8(4)
C8C O3 C1C C6C . -80.5(4)
O3 C1C C2C C3C . -179.7(3)
C6C C1C C2C C3C . 3.6(6)
O3 C1C C2C C7B . 2.5(5)
C6C C1C C2C C7B . -174.1(3)
C6B C7B C2C C3C . -106.7(4)
C6B C7B C2C C1C . 70.9(4)
C1C C2C C3C C4C . -0.6(6)
C7B C2C C3C C4C . 177.0(4)
C2C C3C C4C C5C . -2.0(8)
C2C C3C C4C C4A . -41.5(3)
C3A C4A C4C C3C . 140.1(4)
C5A C4A C4C C3C . 0.4(4)
C3A C4A C4C C5C . -4.1(3)
C5A C4A C4C C5C . -143.8(4)
C3C C4C C5C C6C . 1.7(8)
C4A C4C C5C C6C . 40.7(4)
C4C C5C C6C C1C . 1.2(7)
C4C C5C C6C C7C . -174.3(4)
O3 C1C C6C C5C . 179.5(3)
C2C C1C C6C C5C . -3.9(6)
O3 C1C C6C C7C . -4.9(5)
C2C C1C C6C C7C . 171.7(3)
C5C C6C C7C C2D . 109.3(4)
C1C C6C C7C C2D . -66.2(4)
C1C O3 C8C C9CA . -61.5(6)
C1C O3 C8C C9CB . -95.1(4)
C8D O4 C1D C6D . -90.8(4)
C8D O4 C1D C2D . 91.1(4)
C6D C1D C2D C3D . 4.56(16)
O4 C1D C2D C3D . -177.40(13)
C6D C1D C2D C7C . -172.3(3)
O4 C1D C2D C7C . 5.71(19)
C6C C7C C2D C3D . -60.4(3)
C6C C7C C2D C1D . 116.5(2)
C1D C2D C3D C4D . -0.8(2)
C7C C2D C3D C4D . 176.2(3)
C2D C3D C4D C5D . -2.5(4)
C2D C3D C4D C4B . -91.92(12)
C5B C4B C4D C3D . 1.1(3)
C3B C4B C4D C3D . 121.0(3)
C5B C4B C4D C5D . -118.6(4)
C3B C4B C4D C5D . 1.2(3)
C3D C4D C5D C6D . 2.2(5)
C4B C4D C5D C6D . 91.8(3)
O4 C1D C6D C5D . 177.1(2)
C2D C1D C6D C5D . -4.8(3)
O4 C1D C6D C7D . -6.3(4)
C2D C1D C6D C7D . 171.7(2)
C4D C5D C6D C1D . 1.4(5)
C4D C5D C6D C7D . -175.3(3)
C3A C2A C7D C6D . -99.0(4)
C1A C2A C7D C6D . 75.0(4)
C1D C6D C7D C2A . -120.3(3)
C5D C6D C7D C2A . 56.3(4)
C1D O4 C8D C9D . 172.7(6)
O4 C8D C9D C10D . -136.3(13)
